data_7160289
loop_
_publ_author_name
'Dyatlov, Andrey L.'
'Filatova, Ekaterina A.'
'Pozharskii, Alexander F.'
'Marchenko, Sergey S.'
'Demidov, Oleg'
'Chernyshev, Anatoly V.'
'Metelitsa, Anatoly V.'
'Brig, Sergei S.'
'Medvedev, Michael G.'
'Bekmansurov, Danis R.'
'Morozov, Pavel G.'
'Gulevskaya, Anna V.'

_publ_section_title
;
 6-Aryl- and 6,7-diaryl-1,3-dimethyl-1H-perimidin-2(3H)-ones: synthesis,
 conformational stability, crystal structure and optical properties
;
_journal_name_full 'Organic &amp; Biomolecular Chemistry'
_journal_paper_doi 10.1039/D4OB01680G
_journal_year 2025
_chemical_formula_moiety 'C27 H24 N2 O3'
_chemical_formula_sum 'C27 H24 N2 O3'
_chemical_formula_weight 424.48
_chemical_melting_point 550.0(10)
_chemical_name_systematic 6,7-Di(4-methoxyphenyl)-1,3-dimethyl-1H-perimidin-2(3H)-one
_space_group_crystal_system monoclinic
_space_group_IT_number 15
_space_group_name_Hall '-I 2ya'
_space_group_name_H-M_alt 'I 1 2/a 1'
_atom_sites_solution_hydrogens mixed
_atom_sites_solution_primary dual
_audit_creation_date 2023-07-13
_audit_creation_method
;
Olex2 1.5
(compiled 2023.03.06 svn.rbb2c1857 for OlexSys, GUI svn.r6748)
;
_audit_update_record
;
2024-10-17 deposited with the CCDC.	2024-12-03 downloaded from the CCDC.
;
_cell_angle_alpha 90
_cell_angle_beta 116.109(2)
_cell_angle_gamma 90
_cell_formula_units_Z 4
_cell_length_a 8.32080(10)
_cell_length_b 28.4887(4)
_cell_length_c 9.40150(10)
_cell_measurement_reflns_used 9120
_cell_measurement_temperature 100.00(10)
_cell_measurement_theta_max 76.1420
_cell_measurement_theta_min 5.4190
_cell_volume 2001.20(5)
_computing_cell_refinement 'CrysAlisPro 1.171.42.49 (Rigaku OD, 2022)'
_computing_data_collection 'CrysAlisPro 1.171.42.49 (Rigaku OD, 2022)'
_computing_data_reduction 'CrysAlisPro 1.171.42.49 (Rigaku OD, 2022)'
_computing_molecular_graphics 'Olex2 1.5 (Dolomanov et al., 2009)'
_computing_publication_material 'Olex2 1.5 (Dolomanov et al., 2009)'
_computing_structure_refinement 'SHELXL 2019/2 (Sheldrick, 2015)'
_computing_structure_solution 'SHELXT 2018/2 (Sheldrick, 2018)'
_diffrn_ambient_environment N~2~
_diffrn_ambient_temperature 100.00(10)
_diffrn_detector 'CCD plate'
_diffrn_detector_area_resol_mean 5.2529
_diffrn_detector_type AtlasS2
_diffrn_measured_fraction_theta_full 0.999
_diffrn_measured_fraction_theta_max 1.000
_diffrn_measurement_details
;
List of Runs (angles in degrees, time in seconds):

  # Type    Start    End  Width  t~exp~   \w     \q     \k     \f   Frames
#--------------------------------------------------------------------------
  1  \w    -81.00  26.00   1.00    1.00    --  -42.10  94.00-127.00  107
  2  \w     -4.00  81.00   1.00    1.00    --   42.10 -94.00 121.00   85
  3  \w     29.00 110.00   1.00    1.00    --  112.00 -94.00 121.00   81
  4  \w    101.00 178.00   1.00    1.00    --  112.00  94.00-127.00   77
  5  \w   -115.00 -14.00   1.00    1.00    --  -42.10 -57.00 120.00  101
  6  \w   -116.00 -18.00   1.00    1.00    --  -42.10 -38.00 -60.00   98
  7  \w     23.00  98.00   1.00    1.00    --   42.10-125.00-150.00   75
  8  \w     84.00 178.00   1.00    1.00    --  112.00  30.00-120.00   94
  9  \w     86.00 178.00   1.00    1.00    --  112.00  47.00  73.25   92
 10  \w     36.00 113.00   1.00    1.00    --  112.00-111.00 120.00   77
 11  \w    100.00 178.00   1.00    1.00    --  112.00 111.00 -60.00   78
 12  \w     30.00 110.00   1.00    1.00    --  112.00 -95.00  90.00   80
 13  \w     30.00 110.00   1.00    1.00    --  112.00 -95.00  60.00   80
 14  \w     57.00 150.00   1.00    1.00    --  112.00 178.00 -90.00   93
 15  \w     84.00 178.00   1.00    1.00    --  112.00  30.00  30.00   94
 16  \w     40.00 141.00   1.00    1.00    --  112.00 -61.00-120.00  101
 17  \w     40.00 141.00   1.00    1.00    --  112.00 -61.00 150.00  101
 18  \w     36.00 113.00   1.00    1.00    --  112.00-111.00-180.00   77
 19  \w     86.00 178.00   1.00    1.00    --  112.00  44.00-106.68   92
 20  \w     36.00 113.00   1.00    1.00    --  112.00-111.00 -30.00   77
 21  \w     36.00 113.00   1.00    1.00    --  112.00-111.00  60.00   77
 22  \w    100.00 178.00   1.00    1.00    --  112.00 111.00 -30.00   78
 23  \w    100.00 178.00   1.00    1.00    --  112.00 111.00-180.00   78
 24  \w     79.00 178.00   1.00    1.00    --  112.00  77.00 -60.00   99
 25  \w     36.00 113.00   1.00    1.00    --  112.00-111.00 -60.00   77
 26  \w   -118.00 -10.00   1.00    1.00    --  -42.10 -77.00  60.00  108
 27  \w   -118.00 -10.00   1.00    1.00    --  -42.10 -77.00   0.00  108
 28  \w   -115.00 -14.00   1.00    1.00    --  -42.10 -57.00-150.00  101
 29  \w   -118.00 -76.00   1.00    1.00    --  -42.10 -77.00 -60.00   42
;
_diffrn_measurement_device 'four-circle diffractometer'
_diffrn_measurement_device_type 'SuperNova, Dual, Cu at home/near, AtlasS2'
_diffrn_measurement_method '\w scans'
_diffrn_orient_matrix_type 'CrysAlisPro convention (1999,Acta A55,543-557)'
_diffrn_orient_matrix_UB_11 -0.0614422000
_diffrn_orient_matrix_UB_12 0.0501471000
_diffrn_orient_matrix_UB_13 -0.0610467000
_diffrn_orient_matrix_UB_21 -0.1435264000
_diffrn_orient_matrix_UB_22 -0.0026398000
_diffrn_orient_matrix_UB_23 0.0614584000
_diffrn_orient_matrix_UB_31 0.1346392000
_diffrn_orient_matrix_UB_32 0.0200829000
_diffrn_orient_matrix_UB_33 0.1605994000
_diffrn_radiation_monochromator mirror
_diffrn_radiation_probe x-ray
_diffrn_radiation_type 'Cu K\a'
_diffrn_radiation_wavelength 1.54184
_diffrn_reflns_av_R_equivalents 0.0291
_diffrn_reflns_av_unetI/netI 0.0144
_diffrn_reflns_Laue_measured_fraction_full 0.999
_diffrn_reflns_Laue_measured_fraction_max 1.000
_diffrn_reflns_limit_h_max 10
_diffrn_reflns_limit_h_min -10
_diffrn_reflns_limit_k_max 35
_diffrn_reflns_limit_k_min -35
_diffrn_reflns_limit_l_max 11
_diffrn_reflns_limit_l_min -10
_diffrn_reflns_number 15438
_diffrn_reflns_point_group_measured_fraction_full 0.999
_diffrn_reflns_point_group_measured_fraction_max 1.000
_diffrn_reflns_theta_full 67.684
_diffrn_reflns_theta_max 76.285
_diffrn_reflns_theta_min 5.465
_diffrn_source 'micro-focus sealed X-ray tube'
_diffrn_source_type 'SuperNova (Cu) X-ray Source'
_exptl_absorpt_coefficient_mu 0.740
_exptl_absorpt_correction_T_max 1.000
_exptl_absorpt_correction_T_min 0.734
_exptl_absorpt_correction_type gaussian
_exptl_absorpt_process_details
;
CrysAlisPro 1.171.42.49 (Rigaku Oxford Diffraction, 2022)
Numerical absorption correction based on gaussian integration over
a multifaceted crystal model
Empirical absorption correction using spherical harmonics,
implemented in SCALE3 ABSPACK scaling algorithm.
;
_exptl_crystal_colour colourless
_exptl_crystal_colour_primary colourless
_exptl_crystal_density_diffrn 1.409
_exptl_crystal_description plate
_exptl_crystal_F_000 896
_exptl_crystal_preparation Luminescent
_exptl_crystal_size_max 0.273
_exptl_crystal_size_mid 0.163
_exptl_crystal_size_min 0.086
_refine_diff_density_max 0.262
_refine_diff_density_min -0.225
_refine_diff_density_rms 0.055
_refine_ls_extinction_coef 0.00196(17)
_refine_ls_extinction_expression Fc^*^=kFc[1+0.001xFc^2^\l^3^/sin(2\q)]^-1/4^
_refine_ls_extinction_method 'SHELXL-2019/2 (Sheldrick 2019)'
_refine_ls_goodness_of_fit_ref 1.064
_refine_ls_hydrogen_treatment mixed
_refine_ls_matrix_type full
_refine_ls_number_parameters 161
_refine_ls_number_reflns 2103
_refine_ls_number_restraints 0
_refine_ls_restrained_S_all 1.064
_refine_ls_R_factor_all 0.0354
_refine_ls_R_factor_gt 0.0334
_refine_ls_shift/su_max 0.001
_refine_ls_shift/su_mean 0.000
_refine_ls_structure_factor_coef Fsqd
_refine_ls_weighting_details 'w=1/[\s^2^(Fo^2^)+(0.0505P)^2^+1.3331P] where P=(Fo^2^+2Fc^2^)/3'
_refine_ls_weighting_scheme calc
_refine_ls_wR_factor_gt 0.0922
_refine_ls_wR_factor_ref 0.0943
_reflns_Friedel_coverage 0.000
_reflns_number_gt 1961
_reflns_number_total 2103
_reflns_threshold_expression 'I > 2\s(I)'
_cod_data_source_file d4ob01680g2.cif
_cod_data_source_block d_38_2_100_autored
_cod_depositor_comments
;
The following automatic conversions were performed:

data item '_chemical_melting_point' value '549-551' was changed to
'550.0(10)' -- the average value was taken and precision was
estimated.

Automatic conversion script
Id: cif_fix_values 8170 2020-07-09 18:12:32Z antanas 
;
_cod_database_code 7160289
_shelx_shelxl_version_number 2019/2
_chemical_oxdiff_formula 'C27 H24 N2 O3'
_shelx_space_group_comment
;
The symmetry employed for this shelxl refinement is uniquely defined
by the following loop, which should always be used as a source of
symmetry information in preference to the above space-group names.
They are only intended as comments.
;
_shelx_estimated_absorpt_t_max 0.939
_shelx_estimated_absorpt_t_min 0.824
_olex2_refinement_description
;
1. Fixed Uiso
 At 1.2 times of:
  All C(H) groups
 At 1.5 times of:
  All C(H,H,H) groups
2.a Aromatic/amide H refined with riding coordinates:
 C10(H10), C2(H2), C11(H11), C3(H3), C14(H14), C13(H13)
2.b Idealised Me refined as rotating group:
 C7(H7A,H7B,H7C)
;
_olex2_submission_special_instructions 'No special instructions were received'
_oxdiff_exptl_absorpt_empirical_details
;
Empirical correction (ABSPACK) includes:
- Absorption correction using spherical harmonics
- Frame scaling
;
_oxdiff_exptl_absorpt_empirical_full_max 1.841
_oxdiff_exptl_absorpt_empirical_full_min 0.766

loop_
_space_group_symop_operation_xyz
'x, y, z'
'-x+1/2, y, -z'
'x+1/2, y+1/2, z+1/2'
'-x+1, y+1/2, -z+1/2'
'-x, -y, -z'
'x-1/2, -y, z'
'-x+1/2, -y+1/2, -z+1/2'
'x, -y+1/2, z+1/2'

loop_
_atom_site_label
_atom_site_type_symbol
_atom_site_fract_x
_atom_site_fract_y
_atom_site_fract_z
_atom_site_U_iso_or_equiv
_atom_site_adp_type
_atom_site_occupancy
_atom_site_site_symmetry_order
_atom_site_calc_flag
_atom_site_refinement_flags_posn
_atom_site_refinement_flags_adp
_atom_site_refinement_flags_occupancy
_atom_site_disorder_assembly
_atom_site_disorder_group
O1 O 0.250000 0.52613(3) 0.500000 0.0186(2) Uani 1 2 d S T P . .
O2 O 0.50849(10) 0.94092(2) 0.56533(9) 0.0182(2) Uani 1 1 d . . . . .
N1 N 0.40609(11) 0.59478(3) 0.54955(9) 0.0130(2) Uani 1 1 d . . . . .
C9 C 0.44779(13) 0.79542(3) 0.56183(11) 0.0123(2) Uani 1 1 d . . . . .
C10 C 0.42000(12) 0.82220(3) 0.67304(11) 0.0130(2) Uani 1 1 d . . . . .
H10 H 0.385719 0.806986 0.745391 0.016 Uiso 1 1 calc R U . . .
C1 C 0.41236(13) 0.64408(3) 0.54814(10) 0.0116(2) Uani 1 1 d . . . . .
C2 C 0.57216(13) 0.66741(3) 0.59183(11) 0.0133(2) Uani 1 1 d . . . . .
H2 H 0.680647 0.650414 0.622982 0.016 Uiso 1 1 calc R U . . .
C11 C 0.44139(13) 0.87083(3) 0.68053(11) 0.0137(2) Uani 1 1 d . . . . .
H11 H 0.421176 0.888526 0.756779 0.016 Uiso 1 1 calc R U . . .
C6 C 0.250000 0.66980(5) 0.500000 0.0112(3) Uani 1 2 d S T P . .
C5 C 0.250000 0.72027(5) 0.500000 0.0111(3) Uani 1 2 d S T P . .
C4 C 0.42052(13) 0.74351(3) 0.54955(10) 0.0119(2) Uani 1 1 d . . . . .
C3 C 0.57225(13) 0.71659(3) 0.58965(11) 0.0133(2) Uani 1 1 d . . . . .
H3 H 0.682795 0.732258 0.617274 0.016 Uiso 1 1 calc R U . . .
C12 C 0.49267(13) 0.89325(3) 0.57523(11) 0.0139(2) Uani 1 1 d . . . . .
C8 C 0.250000 0.56910(5) 0.500000 0.0134(3) Uani 1 2 d S T P . .
C14 C 0.50920(13) 0.81838(4) 0.46329(11) 0.0144(2) Uani 1 1 d . . . . .
H14 H 0.536607 0.800556 0.391388 0.017 Uiso 1 1 calc R U . . .
C13 C 0.53054(13) 0.86666(4) 0.46914(12) 0.0152(2) Uani 1 1 d . . . . .
H13 H 0.571076 0.881703 0.400696 0.018 Uiso 1 1 calc R U . . .
C7 C 0.57392(13) 0.56859(3) 0.60445(12) 0.0160(2) Uani 1 1 d . . . . .
H7A H 0.635340 0.577036 0.539896 0.024 Uiso 1 1 calc R U . . .
H7B H 0.548374 0.534849 0.594657 0.024 Uiso 1 1 calc R U . . .
H7C H 0.650505 0.576333 0.715583 0.024 Uiso 1 1 calc R U . . .
C15 C 0.46357(16) 0.96982(4) 0.66720(13) 0.0202(2) Uani 1 1 d . . . . .
H15A H 0.5478(19) 0.9653(5) 0.7764(17) 0.023(3) Uiso 1 1 d . . . . .
H15B H 0.340(2) 0.9639(5) 0.6525(17) 0.025(3) Uiso 1 1 d . . . . .
H15C H 0.4747(19) 1.0021(5) 0.6343(17) 0.028(4) Uiso 1 1 d . . . . .

loop_
_atom_site_aniso_label
_atom_site_aniso_U_11
_atom_site_aniso_U_22
_atom_site_aniso_U_33
_atom_site_aniso_U_23
_atom_site_aniso_U_13
_atom_site_aniso_U_12
O1 0.0190(5) 0.0109(5) 0.0228(5) 0.000 0.0063(4) 0.000
O2 0.0253(4) 0.0110(4) 0.0191(4) 0.0002(3) 0.0107(3) -0.0019(3)
N1 0.0132(4) 0.0110(4) 0.0143(4) 0.0000(3) 0.0057(3) 0.0014(3)
C9 0.0111(4) 0.0126(5) 0.0115(4) 0.0000(3) 0.0033(4) -0.0007(3)
C10 0.0129(5) 0.0148(5) 0.0106(4) 0.0008(3) 0.0046(4) -0.0013(3)
C1 0.0159(5) 0.0113(5) 0.0084(4) -0.0001(3) 0.0060(4) 0.0007(3)
C2 0.0127(5) 0.0149(5) 0.0123(4) -0.0004(3) 0.0055(4) 0.0017(3)
C11 0.0147(5) 0.0140(5) 0.0114(4) -0.0019(3) 0.0047(4) -0.0002(3)
C6 0.0140(6) 0.0123(7) 0.0081(6) 0.000 0.0056(5) 0.000
C5 0.0143(6) 0.0124(7) 0.0074(6) 0.000 0.0054(5) 0.000
C4 0.0154(5) 0.0123(5) 0.0089(4) -0.0005(3) 0.0061(4) -0.0008(3)
C3 0.0128(5) 0.0159(5) 0.0111(4) -0.0013(3) 0.0052(4) -0.0025(4)
C12 0.0131(4) 0.0110(5) 0.0146(5) 0.0002(3) 0.0032(4) -0.0015(3)
C8 0.0161(7) 0.0134(7) 0.0105(6) 0.000 0.0058(5) 0.000
C14 0.0144(5) 0.0164(5) 0.0136(5) -0.0011(4) 0.0072(4) -0.0003(4)
C13 0.0155(5) 0.0165(5) 0.0150(5) 0.0015(4) 0.0081(4) -0.0018(4)
C7 0.0150(5) 0.0130(5) 0.0194(5) 0.0000(4) 0.0069(4) 0.0033(4)
C15 0.0286(6) 0.0124(5) 0.0183(5) -0.0017(4) 0.0090(5) 0.0003(4)

loop_
_atom_type_symbol
_atom_type_description
_atom_type_scat_dispersion_real
_atom_type_scat_dispersion_imag
_atom_type_scat_source
C C 0.0181 0.0091 'International Tables Vol C Tables 4.2.6.8 and 6.1.1.4'
H H 0.0000 0.0000 'International Tables Vol C Tables 4.2.6.8 and 6.1.1.4'
N N 0.0311 0.0180 'International Tables Vol C Tables 4.2.6.8 and 6.1.1.4'
O O 0.0492 0.0322 'International Tables Vol C Tables 4.2.6.8 and 6.1.1.4'

loop_
_exptl_crystal_face_index_h
_exptl_crystal_face_index_k
_exptl_crystal_face_index_l
_exptl_crystal_face_perp_dist
2 17 0 0.0499
0 18 0 0.0425
0 -18 0 0.0427
-2 12 5 0.0739
-5 -6 5 0.1026
4 9 0 0.0619
-2 -7 -4 0.0570
-3 -6 6 0.0850
-2 -14 4 0.0760
-1 -17 3 0.0646
2 18 0 0.0495
-1 -18 1 0.0620
2 -3 4 0.0828
2 7 4 0.0817
0 18 0 0.0427
-1 17 2 0.0548
-2 16 0 0.0741
2 -17 0 0.0592
5 -5 0 0.0707
-5 5 0 0.1037
5 1 0 0.0672
-2 -7 -4 0.0570

loop_
_geom_angle_atom_site_label_1
_geom_angle_atom_site_label_2
_geom_angle_atom_site_label_3
_geom_angle
_geom_angle_site_symmetry_1
_geom_angle_site_symmetry_3
_geom_angle_publ_flag
C12 O2 C15 117.57(8) . . ?
C1 N1 C7 118.65(8) . . ?
C8 N1 C1 124.02(8) . . ?
C8 N1 C7 117.32(9) . . ?
C10 C9 C4 122.05(8) . . ?
C10 C9 C14 118.02(9) . . ?
C14 C9 C4 119.90(8) . . ?
C9 C10 H10 119.3 . . ?
C9 C10 C11 121.47(9) . . ?
C11 C10 H10 119.3 . . ?
N1 C1 C6 118.88(9) . . ?
C2 C1 N1 120.94(8) . . ?
C2 C1 C6 120.18(10) . . ?
C1 C2 H2 120.5 . . ?
C1 C2 C3 119.00(9) . . ?
C3 C2 H2 120.5 . . ?
C10 C11 H11 120.3 . . ?
C12 C11 C10 119.45(9) . . ?
C12 C11 H11 120.3 . . ?
C1 C6 C1 118.09(12) 2_556 . ?
C1 C6 C5 120.96(6) 2_556 . ?
C1 C6 C5 120.96(6) . . ?
C6 C5 C4 117.28(6) . 2_556 ?
C6 C5 C4 117.28(6) . . ?
C4 C5 C4 125.44(12) 2_556 . ?
C5 C4 C9 124.98(9) . . ?
C3 C4 C9 116.09(8) . . ?
C3 C4 C5 118.93(9) . . ?
C2 C3 H3 118.2 . . ?
C4 C3 C2 123.59(9) . . ?
C4 C3 H3 118.2 . . ?
O2 C12 C11 124.79(9) . . ?
O2 C12 C13 115.51(9) . . ?
C11 C12 C13 119.70(9) . . ?
O1 C8 N1 122.00(6) . . ?
O1 C8 N1 122.00(6) . 2_556 ?
N1 C8 N1 116.01(12) 2_556 . ?
C9 C14 H14 119.5 . . ?
C13 C14 C9 121.00(9) . . ?
C13 C14 H14 119.5 . . ?
C12 C13 H13 119.9 . . ?
C14 C13 C12 120.17(9) . . ?
C14 C13 H13 119.9 . . ?
N1 C7 H7A 109.5 . . ?
N1 C7 H7B 109.5 . . ?
N1 C7 H7C 109.5 . . ?
H7A C7 H7B 109.5 . . ?
H7A C7 H7C 109.5 . . ?
H7B C7 H7C 109.5 . . ?
O2 C15 H15A 110.7(8) . . ?
O2 C15 H15B 111.7(8) . . ?
O2 C15 H15C 103.8(8) . . ?
H15A C15 H15B 110.4(12) . . ?
H15A C15 H15C 109.6(12) . . ?
H15B C15 H15C 110.5(11) . . ?

loop_
_geom_bond_atom_site_label_1
_geom_bond_atom_site_label_2
_geom_bond_distance
_geom_bond_site_symmetry_2
_geom_bond_publ_flag
O1 C8 1.2242(17) . ?
O2 C12 1.3717(12) . ?
O2 C15 1.4317(13) . ?
N1 C1 1.4058(13) . ?
N1 C8 1.3809(11) . ?
N1 C7 1.4625(12) . ?
C9 C10 1.3933(13) . ?
C9 C4 1.4928(13) . ?
C9 C14 1.4015(13) . ?
C10 H10 0.9500 . ?
C10 C11 1.3947(14) . ?
C1 C2 1.3775(13) . ?
C1 C6 1.4243(11) . ?
C2 H2 0.9500 . ?
C2 C3 1.4011(13) . ?
C11 H11 0.9500 . ?
C11 C12 1.3935(14) . ?
C6 C5 1.4377(18) . ?
C5 C4 1.4446(11) 2_556 ?
C5 C4 1.4447(11) . ?
C4 C3 1.3804(14) . ?
C3 H3 0.9500 . ?
C12 C13 1.3944(14) . ?
C14 H14 0.9500 . ?
C14 C13 1.3848(14) . ?
C13 H13 0.9500 . ?
C7 H7A 0.9800 . ?
C7 H7B 0.9800 . ?
C7 H7C 0.9800 . ?
C15 H15A 0.964(15) . ?
C15 H15B 0.991(15) . ?
C15 H15C 0.987(15) . ?

loop_
_geom_torsion_atom_site_label_1
_geom_torsion_atom_site_label_2
_geom_torsion_atom_site_label_3
_geom_torsion_atom_site_label_4
_geom_torsion
_geom_torsion_site_symmetry_1
_geom_torsion_site_symmetry_2
_geom_torsion_site_symmetry_3
_geom_torsion_site_symmetry_4
_geom_torsion_publ_flag
O2 C12 C13 C14 -176.47(9) . . . . ?
N1 C1 C2 C3 -179.58(8) . . . . ?
N1 C1 C6 C1 -1.42(5) . . . 2_556 ?
N1 C1 C6 C5 178.58(5) . . . . ?
C9 C10 C11 C12 -0.37(14) . . . . ?
C9 C4 C3 C2 176.97(8) . . . . ?
C9 C14 C13 C12 0.68(15) . . . . ?
C10 C9 C4 C5 66.67(12) . . . . ?
C10 C9 C4 C3 -113.19(10) . . . . ?
C10 C9 C14 C13 -4.12(14) . . . . ?
C10 C11 C12 O2 176.27(9) . . . . ?
C10 C11 C12 C13 -3.17(14) . . . . ?
C1 N1 C8 O1 178.43(6) . . . . ?
C1 N1 C8 N1 -1.56(6) . . . 2_556 ?
C1 C2 C3 C4 1.67(14) . . . . ?
C1 C6 C5 C4 -179.58(6) . . . 2_556 ?
C1 C6 C5 C4 -179.58(6) 2_556 . . . ?
C1 C6 C5 C4 0.42(6) . . . . ?
C1 C6 C5 C4 0.42(6) 2_556 . . 2_556 ?
C2 C1 C6 C1 178.35(9) . . . 2_556 ?
C2 C1 C6 C5 -1.65(9) . . . . ?
C11 C12 C13 C14 3.02(15) . . . . ?
C6 C1 C2 C3 0.65(13) . . . . ?
C6 C5 C4 C9 -178.09(6) . . . . ?
C6 C5 C4 C3 1.76(9) . . . . ?
C5 C4 C3 C2 -2.89(13) . . . . ?
C4 C9 C10 C11 -178.29(9) . . . . ?
C4 C9 C14 C13 178.08(9) . . . . ?
C4 C5 C4 C9 1.91(6) 2_556 . . . ?
C4 C5 C4 C3 -178.23(9) 2_556 . . . ?
C8 N1 C1 C2 -176.71(7) . . . . ?
C8 N1 C1 C6 3.05(11) . . . . ?
C14 C9 C10 C11 3.96(14) . . . . ?
C14 C9 C4 C5 -115.62(10) . . . . ?
C14 C9 C4 C3 64.52(12) . . . . ?
C7 N1 C1 C2 2.39(13) . . . . ?
C7 N1 C1 C6 -177.85(7) . . . . ?
C7 N1 C8 O1 -0.67(8) . . . . ?
C7 N1 C8 N1 179.33(8) . . . 2_556 ?
C15 O2 C12 C11 -2.08(14) . . . . ?
C15 O2 C12 C13 177.38(9) . . . . ?

loop_
_exptl_oxdiff_crystal_face_indexfrac_h
_exptl_oxdiff_crystal_face_indexfrac_k
_exptl_oxdiff_crystal_face_indexfrac_l
_exptl_oxdiff_crystal_face_x
_exptl_oxdiff_crystal_face_y
_exptl_oxdiff_crystal_face_z
1.6579 17.0478 0.4678 0.7245 -0.2542 0.6407
-0.0033 18.4326 0.4319 0.8982 -0.0216 0.4391
0.1792 -18.4776 -0.0035 -0.9374 0.0228 -0.3475
-2.2333 11.7451 4.6849 0.4402 0.5775 0.6876
-4.6244 -5.8119 4.5470 -0.2849 0.9585 -0.0091
4.2763 8.9194 -0.0724 0.1890 -0.6418 0.7433
-1.5621 -6.7722 -4.0699 0.0048 -0.0080 -1.0000
-2.5902 -6.4058 5.7064 -0.5104 0.7394 0.4391
-2.3821 -14.2227 3.7189 -0.7939 0.6080 -0.0091
-0.8497 -16.5296 2.7226 -0.9429 0.3329 -0.0091
1.5773 17.5430 -0.1255 0.7905 -0.2804 0.5445
-1.4910 -17.7605 0.5601 -0.8332 0.2953 -0.4675
1.7773 -3.3973 4.1928 -0.5355 0.0116 0.8444
1.6175 6.7070 4.0316 -0.0092 -0.0021 1.0000
-0.1386 18.4839 0.0744 0.9309 -0.0243 0.3645
-1.0114 17.2444 2.1925 0.7931 0.2344 0.5623
-2.3024 16.2397 -0.0438 0.9585 0.2849 0.0091
2.1347 -16.8123 -0.3435 -0.9533 -0.2831 -0.1054
4.7694 -4.9263 -0.2523 -0.5247 -0.6870 0.5027
-4.8018 5.3494 0.4410 0.5364 0.7022 -0.4683
4.7543 1.3691 0.2057 -0.2360 -0.6733 0.7006
-1.6468 -6.8558 -3.9885 0.0009 0.0093 -1.0000
